data_2229294
loop_
_publ_author_name
'Liang, Zuo-Qin'
'Tao, Xu-Tang'

_publ_section_title
;
 [(Dibenzo[<i>b</i>,<i>d</i>]thiophen-4-yl)tellanyl]methanethiol
;
_journal_coeditor_code XU5144
_journal_issue 2
_journal_name_full 'Acta Crystallographica Section E'
_journal_page_first o519
_journal_paper_doi 10.1107/S160053681100273X
_journal_volume 67
_journal_year 2011
_chemical_formula_moiety 'C13 H10 S2 Te'
_chemical_formula_sum 'C13 H10 S2 Te'
_chemical_formula_weight 357.93
_chemical_name_common
;
[(Dibenzo[<i>b</i>,<i>d</i>]thiophen-4-yl)tellanyl]methanethiol
;
_chemical_name_systematic
;
{8-thiatricyclo[7.4.0.0^2,7^]trideca-1(9),2(7),3,5,10,12-hexaen-6-
yltellanyl}methanethiol
;
_space_group_crystal_system orthorhombic
_space_group_IT_number 19
_space_group_name_Hall 'P 2ac 2ab'
_space_group_name_H-M_alt 'P 21 21 21'
_symmetry_space_group_name_Hall 'P 2ac 2ab'
_symmetry_space_group_name_H-M 'P 21 21 21'
_atom_sites_solution_hydrogens geom
_atom_sites_solution_primary direct
_atom_sites_solution_secondary difmap
_audit_creation_method SHELXL-97
_cell_angle_alpha 90.00
_cell_angle_beta 90.00
_cell_angle_gamma 90.00
_cell_formula_units_Z 4
_cell_length_a 5.49518(12)
_cell_length_b 12.1422(3)
_cell_length_c 19.0529(5)
_cell_measurement_reflns_used 3403
_cell_measurement_temperature 293(2)
_cell_measurement_theta_max 28.7797
_cell_measurement_theta_min 3.5150
_cell_volume 1271.28(5)
_computing_cell_refinement 'CrysAlis PRO CCD (Oxford Diffraction, 2009)'
_computing_data_collection 'CrysAlis PRO CCD (Oxford Diffraction, 2009)'
_computing_data_reduction 'CrysAlis PRO RED (Oxford Diffraction, 2009)'
_computing_molecular_graphics 'SHELXTL (Sheldrick, 2008)'
_computing_publication_material 'SHELXTL (Sheldrick, 2008)'
_computing_structure_refinement 'SHELXTL (Sheldrick, 2008)'
_computing_structure_solution 'SHELXTL (Sheldrick, 2008)'
_diffrn_ambient_temperature 293.0
_diffrn_detector_area_resol_mean 16.0355
_diffrn_measured_fraction_theta_full 0.997
_diffrn_measured_fraction_theta_max 0.997
_diffrn_measurement_device_type 'Oxford Diffraction Xcalibur Eos Gemini'
_diffrn_measurement_method \w
_diffrn_radiation_monochromator graphite
_diffrn_radiation_source 'Enhance (Mo) X-ray Source'
_diffrn_radiation_type 'Mo K\a'
_diffrn_radiation_wavelength 0.7107
_diffrn_reflns_av_R_equivalents 0.0539
_diffrn_reflns_limit_h_max 7
_diffrn_reflns_limit_h_min -6
_diffrn_reflns_limit_k_max 7
_diffrn_reflns_limit_k_min -15
_diffrn_reflns_limit_l_max 24
_diffrn_reflns_limit_l_min -21
_diffrn_reflns_number 5117
_diffrn_reflns_theta_full 26.37
_diffrn_reflns_theta_max 26.37
_diffrn_reflns_theta_min 3.5150
_diffrn_standards_number 0
_exptl_absorpt_coefficient_mu 2.637
_exptl_absorpt_correction_T_max 0.495
_exptl_absorpt_correction_T_min 0.310
_exptl_absorpt_correction_type multi-scan
_exptl_absorpt_process_details '(CrysAlis PRO RED; Oxford Diffraction, 2009)'
_exptl_crystal_colour colorless
_exptl_crystal_density_diffrn 1.870
_exptl_crystal_density_method 'not measured'
_exptl_crystal_description block
_exptl_crystal_F_000 688
_exptl_crystal_size_max 0.58
_exptl_crystal_size_mid 0.45
_exptl_crystal_size_min 0.31
_refine_diff_density_max 0.806
_refine_diff_density_min -0.548
_refine_ls_abs_structure_details 'Flack (1983), 975 Friedel pairs'
_refine_ls_abs_structure_Flack 0.01(3)
_refine_ls_extinction_method none
_refine_ls_goodness_of_fit_ref 0.977
_refine_ls_hydrogen_treatment constr
_refine_ls_matrix_type full
_refine_ls_number_parameters 146
_refine_ls_number_reflns 2509
_refine_ls_number_restraints 0
_refine_ls_restrained_S_all 0.977
_refine_ls_R_factor_all 0.0380
_refine_ls_R_factor_gt 0.0337
_refine_ls_shift/su_max 0.000
_refine_ls_shift/su_mean 0.000
_refine_ls_structure_factor_coef Fsqd
_refine_ls_weighting_details 'calc w=1/[\s^2^(Fo^2^)+(0.0502P)^2^+0.0000P] where P=(Fo^2^+2Fc^2^)/3'
_refine_ls_weighting_scheme calc
_refine_ls_wR_factor_gt 0.0812
_refine_ls_wR_factor_ref 0.0830
_reflns_number_gt 2248
_reflns_number_total 2509
_reflns_threshold_expression I>2\s(I)
_cod_data_source_file xu5144.cif
_cod_data_source_block I
_cod_original_cell_volume 1271.27(6)
_cod_database_code 2229294
_cod_database_fobs_code 2229294

loop_
_symmetry_equiv_pos_as_xyz
'x, y, z'
'-x+1/2, -y, z+1/2'
'x+1/2, -y+1/2, -z'
'-x, y+1/2, -z+1/2'

loop_
_atom_site_type_symbol
_atom_site_label
_atom_site_fract_x
_atom_site_fract_y
_atom_site_fract_z
_atom_site_U_iso_or_equiv
_atom_site_adp_type
_atom_site_calc_flag
_atom_site_refinement_flags
_atom_site_occupancy
_atom_site_disorder_assembly
_atom_site_disorder_group
Te Te1 0.65007(6) 0.83287(3) 0.120133(19) 0.05366(13) Uani d . 1 . .
S S1 0.8260(2) 0.97156(10) -0.03248(6) 0.0466(3) Uani d . 1 . .
S S2 1.0630(4) 0.65872(16) 0.17855(9) 0.0778(5) Uani d . 1 . .
H H2 0.9995 0.5698 0.1991 0.093 Uiso calc R 1 . .
C C12 0.9348(8) 0.9486(4) 0.1106(2) 0.0401(10) Uani d . 1 . .
C C8 1.1849(8) 1.0679(3) 0.0346(2) 0.0373(9) Uani d . 1 . .
C C4 1.3695(10) 1.1778(4) -0.0677(3) 0.0486(11) Uani d . 1 . .
H H4 1.4968 1.2065 -0.0412 0.058 Uiso calc R 1 . .
C C9 1.3274(10) 1.0953(4) 0.0922(3) 0.0466(11) Uani d . 1 . .
H H9 1.4611 1.1415 0.0868 0.056 Uiso calc R 1 . .
C C2 1.1594(11) 1.1620(5) -0.1780(3) 0.0551(12) Uani d . 1 . .
H H2A 1.1483 1.1809 -0.2252 0.066 Uiso calc R 1 . .
C C13 0.8876(11) 0.6962(4) 0.1038(3) 0.0570(15) Uani d . 1 . .
H H13A 0.7910 0.6332 0.0895 0.068 Uiso calc R 1 . .
H H13B 0.9975 0.7137 0.0656 0.068 Uiso calc R 1 . .
C C3 1.3448(11) 1.2056(4) -0.1376(3) 0.0545(12) Uani d . 1 . .
H H3 1.4548 1.2543 -0.1579 0.065 Uiso calc R 1 . .
C C6 1.0149(8) 1.0623(4) -0.0788(2) 0.0394(10) Uani d . 1 . .
C C7 0.9883(8) 0.9950(4) 0.0445(2) 0.0381(10) Uani d . 1 . .
C C11 1.0743(9) 0.9798(4) 0.1662(3) 0.0471(12) Uani d . 1 . .
H H11 1.0404 0.9519 0.2105 0.057 Uiso calc R 1 . .
C C1 0.9912(9) 1.0912(4) -0.1496(3) 0.0486(12) Uani d . 1 . .
H H1 0.8648 1.0631 -0.1767 0.058 Uiso calc R 1 . .
C C10 1.2698(10) 1.0539(5) 0.1574(3) 0.0534(13) Uani d . 1 . .
H H10 1.3611 1.0750 0.1962 0.064 Uiso calc R 1 . .
C C5 1.2002(7) 1.1060(4) -0.0370(2) 0.0380(10) Uani d . 1 . .

loop_
_atom_site_aniso_label
_atom_site_aniso_U_11
_atom_site_aniso_U_22
_atom_site_aniso_U_33
_atom_site_aniso_U_12
_atom_site_aniso_U_13
_atom_site_aniso_U_23
Te1 0.04305(17) 0.05162(19) 0.0663(2) 0.00382(16) 0.01498(15) 0.01196(17)
S1 0.0380(5) 0.0542(7) 0.0475(6) -0.0110(6) -0.0028(5) 0.0017(5)
S2 0.1032(13) 0.0683(10) 0.0621(9) 0.0296(10) -0.0107(8) 0.0080(8)
C12 0.041(2) 0.036(2) 0.042(3) 0.0116(18) 0.006(2) 0.004(2)
C8 0.035(2) 0.030(2) 0.048(2) 0.0031(18) 0.001(2) -0.0034(18)
C4 0.047(3) 0.041(2) 0.058(3) -0.010(3) 0.003(2) -0.003(2)
C9 0.044(2) 0.042(2) 0.054(3) -0.003(2) -0.008(2) -0.004(2)
C2 0.066(3) 0.055(3) 0.045(2) 0.011(4) 0.010(3) 0.006(2)
C13 0.067(4) 0.043(3) 0.061(3) 0.009(2) -0.006(3) -0.005(2)
C3 0.058(3) 0.045(3) 0.060(3) -0.006(3) 0.013(3) 0.010(2)
C6 0.036(2) 0.036(2) 0.046(3) 0.0048(19) 0.008(2) -0.007(2)
C7 0.034(2) 0.029(2) 0.052(3) 0.0093(17) 0.001(2) -0.001(2)
C11 0.060(3) 0.040(3) 0.041(2) 0.018(2) 0.000(2) 0.004(2)
C1 0.049(3) 0.047(3) 0.050(3) -0.004(2) -0.003(2) -0.001(2)
C10 0.057(3) 0.052(3) 0.051(3) 0.004(3) -0.015(2) -0.010(2)
C5 0.036(2) 0.033(2) 0.045(2) 0.0048(17) 0.0011(19) -0.0028(19)

loop_
_atom_type_symbol
_atom_type_description
_atom_type_scat_dispersion_real
_atom_type_scat_dispersion_imag
_atom_type_scat_source
C C 0.0033 0.0016 'International Tables Vol C Tables 4.2.6.8 and 6.1.1.4'
H H 0.0000 0.0000 'International Tables Vol C Tables 4.2.6.8 and 6.1.1.4'
Te Te -0.5308 1.6751 'International Tables Vol C Tables 4.2.6.8 and 6.1.1.4'
S S 0.1246 0.1234 'International Tables Vol C Tables 4.2.6.8 and 6.1.1.4'

loop_
_geom_angle_atom_site_label_1
_geom_angle_atom_site_label_2
_geom_angle_atom_site_label_3
_geom_angle_site_symmetry_1
_geom_angle_site_symmetry_3
_geom_angle
_geom_angle_publ_flag
Te1 C13 H13A . . 108.6 ?
Te1 C13 H13B . . 108.6 ?
S2 C13 Te1 . . 114.5(3) ?
S2 C13 H13A . . 108.6 ?
S2 C13 H13B . . 108.6 ?
C12 Te1 C13 . . 93.0(2) ?
C12 C7 S1 . . 125.5(3) ?
C12 C11 H11 . . 119.5 ?
C12 C11 C10 . . 121.0(5) ?
C8 C9 H9 . . 120.1 ?
C8 C7 S1 . . 112.5(3) ?
C8 C7 C12 . . 122.0(4) ?
C4 C3 C2 . . 121.0(5) ?
C4 C3 H3 . . 119.5 ?
C4 C5 C8 . . 129.2(4) ?
C9 C8 C7 . . 118.5(4) ?
C9 C8 C5 . . 129.6(4) ?
C9 C10 C11 . . 121.0(5) ?
C9 C10 H10 . . 119.5 ?
C2 C3 H3 . . 119.5 ?
C2 C1 C6 . . 118.3(5) ?
C2 C1 H1 . . 120.9 ?
C13 S2 H2 . . 109.5 ?
H13A C13 H13B . . 107.6 ?
C3 C4 H4 . . 120.4 ?
C3 C4 C5 . . 119.3(5) ?
C3 C2 H2A . . 119.4 ?
C6 C1 H1 . . 120.9 ?
C6 C5 C8 . . 112.0(4) ?
C6 C5 C4 . . 118.8(4) ?
C7 S1 C6 . . 91.0(2) ?
C7 C12 Te1 . . 119.8(3) ?
C7 C8 C5 . . 111.9(4) ?
C11 C12 Te1 . . 122.4(4) ?
C11 C12 C7 . . 117.8(4) ?
C11 C10 H10 . . 119.5 ?
C1 C2 H2A . . 119.4 ?
C1 C2 C3 . . 121.1(5) ?
C1 C6 S1 . . 126.0(4) ?
C10 C9 C8 . . 119.7(5) ?
C10 C9 H9 . . 120.1 ?
C10 C11 H11 . . 119.5 ?
C5 C4 H4 . . 120.4 ?
C5 C6 S1 . . 112.5(4) ?
C5 C6 C1 . . 121.5(5) ?

loop_
_geom_bond_atom_site_label_1
_geom_bond_atom_site_label_2
_geom_bond_site_symmetry_2
_geom_bond_distance
_geom_bond_publ_flag
Te1 C12 . 2.111(5) ?
Te1 C13 . 2.134(5) ?
S1 C6 . 1.753(5) ?
S1 C7 . 1.739(5) ?
S2 H2 . 1.2000 ?
S2 C13 . 1.778(6) ?
C12 C7 . 1.412(7) ?
C12 C11 . 1.360(7) ?
C8 C9 . 1.389(6) ?
C8 C7 . 1.409(6) ?
C8 C5 . 1.443(6) ?
C4 H4 . 0.9300 ?
C4 C3 . 1.381(8) ?
C4 C5 . 1.403(7) ?
C9 H9 . 0.9300 ?
C9 C10 . 1.376(8) ?
C2 H2A . 0.9300 ?
C2 C3 . 1.382(8) ?
C2 C1 . 1.374(8) ?
C13 H13A . 0.9700 ?
C13 H13B . 0.9700 ?
C3 H3 . 0.9300 ?
C6 C1 . 1.399(7) ?
C6 C5 . 1.397(6) ?
C11 H11 . 0.9300 ?
C11 C10 . 1.411(8) ?
C1 H1 . 0.9300 ?
C10 H10 . 0.9300 ?

loop_
_geom_hbond_atom_site_label_D
_geom_hbond_atom_site_label_H
_geom_hbond_atom_site_label_A
_geom_hbond_site_symmetry_A
_geom_hbond_distance_DH
_geom_hbond_distance_HA
_geom_hbond_distance_DA
_geom_hbond_angle_DHA
C13 H13A Cg 3_465 0.97 2.90 3.846(6) 166

loop_
_geom_torsion_atom_site_label_1
_geom_torsion_atom_site_label_2
_geom_torsion_atom_site_label_3
_geom_torsion_atom_site_label_4
_geom_torsion_site_symmetry_1
_geom_torsion_site_symmetry_2
_geom_torsion_site_symmetry_3
_geom_torsion_site_symmetry_4
_geom_torsion
_geom_torsion_publ_flag
Te1 C12 C7 S1 . . . . 4.0(5) ?
Te1 C12 C7 C8 . . . . -176.4(3) ?
Te1 C12 C11 C10 . . . . 177.3(4) ?
S1 C6 C1 C2 . . . . -178.6(4) ?
S1 C6 C5 C8 . . . . -1.9(5) ?
S1 C6 C5 C4 . . . . 178.4(4) ?
C12 Te1 C13 S2 . . . . 78.3(3) ?
C12 C11 C10 C9 . . . . -1.0(8) ?
C8 C9 C10 C11 . . . . 2.9(8) ?
C9 C8 C7 S1 . . . . 178.9(3) ?
C9 C8 C7 C12 . . . . -0.7(6) ?
C9 C8 C5 C4 . . . . 2.6(8) ?
C9 C8 C5 C6 . . . . -177.2(4) ?
C13 Te1 C12 C7 . . . . 91.8(4) ?
C13 Te1 C12 C11 . . . . -87.1(4) ?
C3 C4 C5 C8 . . . . -178.2(5) ?
C3 C4 C5 C6 . . . . 1.6(7) ?
C3 C2 C1 C6 . . . . -1.2(8) ?
C6 S1 C7 C12 . . . . 178.1(4) ?
C6 S1 C7 C8 . . . . -1.5(3) ?
C7 S1 C6 C1 . . . . -177.9(4) ?
C7 S1 C6 C5 . . . . 1.9(3) ?
C7 C12 C11 C10 . . . . -1.6(7) ?
C7 C8 C9 C10 . . . . -1.9(7) ?
C7 C8 C5 C4 . . . . -179.5(5) ?
C7 C8 C5 C6 . . . . 0.7(5) ?
C11 C12 C7 S1 . . . . -177.0(3) ?
C11 C12 C7 C8 . . . . 2.5(6) ?
C1 C2 C3 C4 . . . . 1.1(8) ?
C1 C6 C5 C8 . . . . 178.0(4) ?
C1 C6 C5 C4 . . . . -1.8(7) ?
C5 C8 C9 C10 . . . . 175.8(5) ?
C5 C8 C7 S1 . . . . 0.7(5) ?
C5 C8 C7 C12 . . . . -178.9(4) ?
C5 C4 C3 C2 . . . . -1.3(8) ?
C5 C6 C1 C2 . . . . 1.6(7) ?

loop_
_cod_related_entry_id
_cod_related_entry_database
_cod_related_entry_code
1 ChemSpider 30656504
